data_7708971
loop_
_publ_author_name
'Schneider, Christian'
'Guggolz, Lukas'
'Werncke, C. Gunnar'

_publ_section_title
;
 High-spin carbonyl complexes of iron(I) and cobalt(I).
;
_journal_issue 1
_journal_name_full 'Dalton transactions (Cambridge, England : 2003)'
_journal_page_first 179
_journal_page_last 184
_journal_paper_doi 10.1039/d1dt03924e
_journal_volume 51
_journal_year 2021
_chemical_formula_moiety 'C25 H60 Fe K N2 O7 Si4'
_chemical_formula_sum 'C25 H60 Fe K N2 O7 Si4'
_chemical_formula_weight 708.06
_space_group_crystal_system monoclinic
_space_group_IT_number 14
_space_group_name_Hall '-P 2ybc'
_space_group_name_H-M_alt 'P 1 21/c 1'
_atom_sites_solution_hydrogens geom
_atom_sites_solution_primary direct
_audit_creation_date 2021-06-30
_audit_creation_method
;
FinalCif V85 by Daniel Kratzert, Freiburg 2021,
https://github.com/dkratzert/FinalCif
;
_audit_update_record
;
2021-07-01 deposited with the CCDC.	2021-11-30 downloaded from the CCDC.
;
_cell_angle_alpha 90
_cell_angle_beta 90.923(2)
_cell_angle_gamma 90
_cell_formula_units_Z 4
_cell_length_a 8.6181(5)
_cell_length_b 19.9580(10)
_cell_length_c 23.1156(12)
_cell_measurement_reflns_used 5698
_cell_measurement_temperature 100(2)
_cell_measurement_theta_max 26.020
_cell_measurement_theta_min 2.22
_cell_volume 3975.4(4)
_computing_cell_refinement 'SAINT V8.38A (?, 2016)'
_computing_data_reduction 'SAINT V8.38A (?, 2016)'
_computing_molecular_graphics 'Olex2 (Dolomanov et al., 2009)'
_computing_publication_material 'Olex2 (Dolomanov et al., 2009)'
_computing_structure_refinement 'XL (Sheldrick, 2008)'
_computing_structure_solution 'XT (Sheldrick, 2015)'
_diffrn_ambient_temperature 100.01
_diffrn_measured_fraction_theta_full 0.997
_diffrn_measured_fraction_theta_max 0.991
_diffrn_measurement_device_type 'Bruker APEX-II CCD'
_diffrn_measurement_method '\f and \w scans'
_diffrn_radiation_type MoK\a
_diffrn_radiation_wavelength 0.71073
_diffrn_reflns_av_R_equivalents 0.0564
_diffrn_reflns_av_unetI/netI 0.0524
_diffrn_reflns_Laue_measured_fraction_full 0.997
_diffrn_reflns_Laue_measured_fraction_max 0.991
_diffrn_reflns_limit_h_max 9
_diffrn_reflns_limit_h_min -10
_diffrn_reflns_limit_k_max 24
_diffrn_reflns_limit_k_min -24
_diffrn_reflns_limit_l_max 28
_diffrn_reflns_limit_l_min -28
_diffrn_reflns_number 29271
_diffrn_reflns_point_group_measured_fraction_full 0.997
_diffrn_reflns_point_group_measured_fraction_max 0.991
_diffrn_reflns_theta_full 25.242
_diffrn_reflns_theta_max 26.071
_diffrn_reflns_theta_min 2.223
_exptl_absorpt_coefficient_mu 0.641
_exptl_absorpt_correction_T_max 0.7453
_exptl_absorpt_correction_T_min 0.6639
_exptl_absorpt_correction_type multi-scan
_exptl_absorpt_process_details
'SADABS-2016/2 (Bruker,2016/2) was used for absorption correction. wR2(int) was 0.1228 before and 0.0575 after correction. The Ratio of minimum to maximum transmission is 0.8908. The \l/2 correction factor is Not present.'
_exptl_crystal_colour 'clear light violet'
_exptl_crystal_colour_lustre clear
_exptl_crystal_colour_modifier light
_exptl_crystal_colour_primary violet
_exptl_crystal_density_diffrn 1.183
_exptl_crystal_description needle
_exptl_crystal_F_000 1524
_exptl_crystal_size_max 0.475
_exptl_crystal_size_mid 0.211
_exptl_crystal_size_min 0.114
_refine_diff_density_max 0.297
_refine_diff_density_min -0.284
_refine_diff_density_rms 0.056
_refine_ls_extinction_method none
_refine_ls_goodness_of_fit_ref 1.024
_refine_ls_hydrogen_treatment constr
_refine_ls_matrix_type full
_refine_ls_number_parameters 373
_refine_ls_number_reflns 7815
_refine_ls_number_restraints 0
_refine_ls_restrained_S_all 1.024
_refine_ls_R_factor_all 0.0528
_refine_ls_R_factor_gt 0.0328
_refine_ls_shift/su_max 0.002
_refine_ls_shift/su_mean 0.000
_refine_ls_structure_factor_coef Fsqd
_refine_ls_weighting_details 'w=1/[\s^2^(Fo^2^)+(0.0190P)^2^+1.1499P] where P=(Fo^2^+2Fc^2^)/3'
_refine_ls_weighting_scheme calc
_refine_ls_wR_factor_gt 0.0638
_refine_ls_wR_factor_ref 0.0695
_reflns_Friedel_coverage 0.000
_reflns_number_gt 6058
_reflns_number_total 7815
_reflns_threshold_expression 'I > 2\s(I)'
_cod_data_source_file d1dt03924e3.cif
_cod_data_source_block Fe-CO_2_18c6
_cod_depositor_comments 'Adding full bibliography for 7708970--7708972.cif.'
_cod_database_code 7708971
_shelx_shelxl_version_number 2016/6
_olex2_refinement_description
;
1. Fixed Uiso
 At 1.2 times of:
  All C(H,H) groups
 At 1.5 times of:
  All C(H,H,H) groups
2.a Secondary CH2 refined with riding coordinates:
 C16(H16A,H16B), C14(H14A,H14B), C17(H17A,H17B), C15(H15A,H15B), C21(H21A,
 H21B), C25(H25A,H25B), C22(H22A,H22B), C23(H23A,H23B), C20(H20A,H20B),
 C24(H24A,H24B), C19(H19A,H19B), C18(H18A,H18B)
2.b Idealised Me refined as rotating group:
 C2(H2A,H2B,H2C), C8(H8A,H8B,H8C), C13(H13A,H13B,H13C), C5(H5A,H5B,H5C),
 C11(H11A,H11B,H11C), C7(H7A,H7B,H7C), C3(H3A,H3B,H3C), C6(H6A,H6B,H6C), C4(H4A,
 H4B,H4C), C9(H9A,H9B,H9C), C10(H10A,H10B,H10C), C12(H12A,H12B,H12C)
;
_olex2_submission_special_instructions 'No special instructions were received'
_shelx_space_group_comment
;
The symmetry employed for this shelxl refinement is uniquely defined
by the following loop, which should always be used as a source of
symmetry information in preference to the above space-group names.
They are only intended as comments.
;
_shelx_estimated_absorpt_t_min 0.750
_shelx_estimated_absorpt_t_max 0.930

loop_
_space_group_symop_operation_xyz
'x, y, z'
'-x, y+1/2, -z+1/2'
'-x, -y, -z'
'x, -y-1/2, z-1/2'

loop_
_atom_site_label
_atom_site_type_symbol
_atom_site_fract_x
_atom_site_fract_y
_atom_site_fract_z
_atom_site_U_iso_or_equiv
_atom_site_adp_type
_atom_site_occupancy
_atom_site_site_symmetry_order
_atom_site_calc_flag
_atom_site_refinement_flags_posn
_atom_site_refinement_flags_adp
_atom_site_refinement_flags_occupancy
_atom_site_disorder_assembly
_atom_site_disorder_group
Fe1 Fe 0.19911(3) 0.24251(2) 0.59136(2) 0.01478(7) Uani 1 1 d . . . . .
K1 K 0.50170(5) 0.43593(2) 0.71673(2) 0.01616(10) Uani 1 1 d . . . . .
Si2 Si 0.29865(6) 0.08963(2) 0.58006(2) 0.01569(12) Uani 1 1 d . . . . .
Si4 Si 0.07882(6) 0.30746(3) 0.47637(2) 0.01596(12) Uani 1 1 d . . . . .
Si3 Si -0.13879(6) 0.21669(3) 0.54214(2) 0.01832(12) Uani 1 1 d . . . . .
Si1 Si 0.31801(6) 0.16005(3) 0.69694(2) 0.01545(12) Uani 1 1 d . . . . .
O2 O 0.57560(16) 0.35031(6) 0.80628(6) 0.0215(3) Uani 1 1 d . . . . .
O3 O 0.81241(15) 0.39093(6) 0.73181(6) 0.0224(3) Uani 1 1 d . . . . .
O7 O 0.31546(15) 0.43131(7) 0.81344(6) 0.0216(3) Uani 1 1 d . . . . .
O6 O 0.22027(16) 0.51009(7) 0.72010(6) 0.0247(3) Uani 1 1 d . . . . .
O5 O 0.44194(16) 0.53542(7) 0.63322(6) 0.0253(3) Uani 1 1 d . . . . .
O4 O 0.71070(16) 0.45372(7) 0.62881(6) 0.0259(3) Uani 1 1 d . . . . .
N2 N 0.03728(18) 0.25244(7) 0.53004(7) 0.0150(3) Uani 1 1 d . . . . .
N1 N 0.27676(18) 0.15684(7) 0.62480(6) 0.0140(3) Uani 1 1 d . . . . .
O1 O 0.3210(2) 0.36997(8) 0.64020(8) 0.0416(4) Uani 1 1 d . . . . .
C2 C 0.4996(2) 0.20752(10) 0.71524(9) 0.0263(5) Uani 1 1 d . . . . .
H2A H 0.589818 0.182241 0.701973 0.039 Uiso 1 1 calc GR . . . .
H2B H 0.507513 0.213834 0.757224 0.039 Uiso 1 1 calc GR . . . .
H2C H 0.496602 0.251320 0.696094 0.039 Uiso 1 1 calc GR . . . .
C8 C -0.1434(2) 0.18206(11) 0.61739(9) 0.0250(5) Uani 1 1 d . . . . .
H8A H -0.058950 0.149655 0.622713 0.038 Uiso 1 1 calc GR . . . .
H8B H -0.243123 0.159745 0.623491 0.038 Uiso 1 1 calc GR . . . .
H8C H -0.130616 0.218644 0.645332 0.038 Uiso 1 1 calc GR . . . .
C1 C 0.2745(2) 0.31894(10) 0.62169(9) 0.0217(5) Uani 1 1 d . . . . .
C13 C 0.2928(2) 0.30909(10) 0.46169(9) 0.0267(5) Uani 1 1 d . . . . .
H13A H 0.348376 0.328363 0.495049 0.040 Uiso 1 1 calc GR . . . .
H13B H 0.311800 0.336430 0.427312 0.040 Uiso 1 1 calc GR . . . .
H13C H 0.329618 0.263317 0.455060 0.040 Uiso 1 1 calc GR . . . .
C16 C 0.8962(3) 0.38691(12) 0.67914(10) 0.0324(5) Uani 1 1 d . . . . .
H16A H 0.859542 0.348048 0.656071 0.039 Uiso 1 1 calc R . . . .
H16B H 1.008278 0.380960 0.687670 0.039 Uiso 1 1 calc R . . . .
C5 C 0.4913(3) 0.04631(10) 0.58807(10) 0.0280(5) Uani 1 1 d . . . . .
H5A H 0.574934 0.079283 0.584761 0.042 Uiso 1 1 calc GR . . . .
H5B H 0.501219 0.012500 0.557612 0.042 Uiso 1 1 calc GR . . . .
H5C H 0.498210 0.024546 0.626031 0.042 Uiso 1 1 calc GR . . . .
C14 C 0.7350(2) 0.33777(11) 0.81864(10) 0.0282(5) Uani 1 1 d . . . . .
H14A H 0.745765 0.296601 0.842264 0.034 Uiso 1 1 calc R . . . .
H14B H 0.779868 0.375606 0.840989 0.034 Uiso 1 1 calc R . . . .
C11 C 0.0175(2) 0.39585(9) 0.49372(9) 0.0233(5) Uani 1 1 d . . . . .
H11A H -0.091849 0.396089 0.504681 0.035 Uiso 1 1 calc GR . . . .
H11B H 0.031165 0.424309 0.459632 0.035 Uiso 1 1 calc GR . . . .
H11C H 0.081424 0.413067 0.525872 0.035 Uiso 1 1 calc GR . . . .
C7 C 0.2882(3) 0.11521(10) 0.50210(8) 0.0256(5) Uani 1 1 d . . . . .
H7A H 0.190491 0.138999 0.494456 0.038 Uiso 1 1 calc GR . . . .
H7B H 0.292894 0.075258 0.477547 0.038 Uiso 1 1 calc GR . . . .
H7C H 0.375647 0.144770 0.493519 0.038 Uiso 1 1 calc GR . . . .
C17 C 0.8701(2) 0.45024(12) 0.64593(10) 0.0326(6) Uani 1 1 d . . . . .
H17A H 0.897698 0.489345 0.670347 0.039 Uiso 1 1 calc R . . . .
H17B H 0.936387 0.450833 0.611341 0.039 Uiso 1 1 calc R . . . .
C15 C 0.8196(3) 0.32956(10) 0.76348(10) 0.0297(5) Uani 1 1 d . . . . .
H15A H 0.929213 0.317586 0.771763 0.036 Uiso 1 1 calc R . . . .
H15B H 0.771894 0.293048 0.740298 0.036 Uiso 1 1 calc R . . . .
C21 C 0.2189(3) 0.56843(11) 0.68489(10) 0.0324(5) Uani 1 1 d . . . . .
H21A H 0.284219 0.603737 0.702967 0.039 Uiso 1 1 calc R . . . .
H21B H 0.111738 0.585806 0.680691 0.039 Uiso 1 1 calc R . . . .
C25 C 0.4861(3) 0.35273(11) 0.85736(9) 0.0281(5) Uani 1 1 d . . . . .
H25A H 0.526545 0.388132 0.883531 0.034 Uiso 1 1 calc R . . . .
H25B H 0.492740 0.309285 0.877932 0.034 Uiso 1 1 calc R . . . .
C3 C 0.1582(2) 0.20118(11) 0.73846(9) 0.0260(5) Uani 1 1 d . . . . .
H3A H 0.143737 0.247206 0.724621 0.039 Uiso 1 1 calc GR . . . .
H3B H 0.186036 0.201825 0.779732 0.039 Uiso 1 1 calc GR . . . .
H3C H 0.061683 0.175955 0.732668 0.039 Uiso 1 1 calc GR . . . .
C22 C 0.1670(3) 0.52218(12) 0.77708(10) 0.0336(6) Uani 1 1 d . . . . .
H22A H 0.062371 0.542616 0.775494 0.040 Uiso 1 1 calc R . . . .
H22B H 0.238241 0.553408 0.797564 0.040 Uiso 1 1 calc R . . . .
C23 C 0.1617(2) 0.45683(12) 0.80829(10) 0.0331(6) Uani 1 1 d . . . . .
H23A H 0.117418 0.463217 0.847157 0.040 Uiso 1 1 calc R . . . .
H23B H 0.095184 0.424786 0.786571 0.040 Uiso 1 1 calc R . . . .
C6 C 0.1458(3) 0.02413(10) 0.59127(10) 0.0301(5) Uani 1 1 d . . . . .
H6A H 0.150489 0.008553 0.631466 0.045 Uiso 1 1 calc GR . . . .
H6B H 0.163832 -0.013729 0.565227 0.045 Uiso 1 1 calc GR . . . .
H6C H 0.043177 0.043354 0.582968 0.045 Uiso 1 1 calc GR . . . .
C4 C 0.3454(3) 0.07498(10) 0.73155(9) 0.0269(5) Uani 1 1 d . . . . .
H4A H 0.251293 0.048151 0.725553 0.040 Uiso 1 1 calc GR . . . .
H4B H 0.365579 0.080487 0.773127 0.040 Uiso 1 1 calc GR . . . .
H4C H 0.433610 0.052192 0.713928 0.040 Uiso 1 1 calc GR . . . .
C9 C -0.3065(2) 0.27674(12) 0.53539(10) 0.0343(6) Uani 1 1 d . . . . .
H9A H -0.289036 0.314881 0.561382 0.051 Uiso 1 1 calc GR . . . .
H9B H -0.402638 0.253817 0.545867 0.051 Uiso 1 1 calc GR . . . .
H9C H -0.315255 0.292777 0.495397 0.051 Uiso 1 1 calc GR . . . .
C20 C 0.2807(3) 0.55033(11) 0.62690(10) 0.0320(5) Uani 1 1 d . . . . .
H20A H 0.224547 0.510891 0.611210 0.038 Uiso 1 1 calc R . . . .
H20B H 0.265715 0.588141 0.599656 0.038 Uiso 1 1 calc R . . . .
C10 C -0.1819(3) 0.14545(11) 0.49158(9) 0.0320(5) Uani 1 1 d . . . . .
H10A H -0.181442 0.161720 0.451583 0.048 Uiso 1 1 calc GR . . . .
H10B H -0.284104 0.126736 0.500120 0.048 Uiso 1 1 calc GR . . . .
H10C H -0.102587 0.110641 0.496599 0.048 Uiso 1 1 calc GR . . . .
C24 C 0.3209(3) 0.36735(11) 0.84085(9) 0.0280(5) Uani 1 1 d . . . . .
H24A H 0.280896 0.332474 0.814057 0.034 Uiso 1 1 calc R . . . .
H24B H 0.255741 0.367556 0.875722 0.034 Uiso 1 1 calc R . . . .
C12 C -0.0192(3) 0.28478(11) 0.40576(9) 0.0282(5) Uani 1 1 d . . . . .
H12A H 0.010775 0.239251 0.394678 0.042 Uiso 1 1 calc GR . . . .
H12B H 0.012523 0.316366 0.375726 0.042 Uiso 1 1 calc GR . . . .
H12C H -0.132045 0.286914 0.410101 0.042 Uiso 1 1 calc GR . . . .
C19 C 0.5095(3) 0.51463(12) 0.58047(9) 0.0325(5) Uani 1 1 d . . . . .
H19A H 0.487925 0.548138 0.549795 0.039 Uiso 1 1 calc R . . . .
H19B H 0.464744 0.471181 0.567995 0.039 Uiso 1 1 calc R . . . .
C18 C 0.6812(3) 0.50779(12) 0.59026(9) 0.0339(6) Uani 1 1 d . . . . .
H18A H 0.732660 0.499370 0.552976 0.041 Uiso 1 1 calc R . . . .
H18B H 0.723644 0.549811 0.606866 0.041 Uiso 1 1 calc R . . . .

loop_
_atom_site_aniso_label
_atom_site_aniso_U_11
_atom_site_aniso_U_22
_atom_site_aniso_U_33
_atom_site_aniso_U_23
_atom_site_aniso_U_13
_atom_site_aniso_U_12
Fe1 0.01554(15) 0.01274(14) 0.01596(14) 0.00041(11) -0.00297(11) 0.00172(11)
K1 0.0140(2) 0.0187(2) 0.0157(2) -0.00084(17) -0.00064(17) 0.00006(17)
Si2 0.0201(3) 0.0120(2) 0.0151(3) -0.0007(2) 0.0033(2) 0.0017(2)
Si4 0.0164(3) 0.0155(3) 0.0160(3) 0.0010(2) -0.0014(2) 0.0029(2)
Si3 0.0147(3) 0.0223(3) 0.0179(3) -0.0026(2) -0.0019(2) -0.0025(2)
Si1 0.0163(3) 0.0159(3) 0.0141(3) -0.0006(2) -0.0012(2) 0.0024(2)
O2 0.0219(8) 0.0231(7) 0.0196(7) 0.0011(6) -0.0015(6) 0.0031(6)
O3 0.0181(8) 0.0229(7) 0.0262(8) -0.0066(6) 0.0028(6) 0.0043(6)
O7 0.0152(7) 0.0268(8) 0.0228(7) -0.0038(6) 0.0026(6) -0.0001(6)
O6 0.0225(8) 0.0243(8) 0.0270(8) -0.0029(6) -0.0023(6) 0.0065(6)
O5 0.0272(8) 0.0288(8) 0.0198(8) 0.0025(6) -0.0060(6) -0.0007(6)
O4 0.0225(8) 0.0327(8) 0.0227(8) -0.0011(7) 0.0040(6) -0.0062(6)
N2 0.0148(8) 0.0136(8) 0.0166(8) 0.0004(7) -0.0013(7) 0.0010(6)
N1 0.0164(9) 0.0119(8) 0.0136(8) -0.0009(6) -0.0004(7) 0.0014(6)
O1 0.0432(11) 0.0257(9) 0.0554(11) -0.0132(8) -0.0134(9) -0.0047(7)
C2 0.0221(12) 0.0308(12) 0.0257(11) -0.0046(10) -0.0061(9) 0.0005(9)
C8 0.0203(11) 0.0329(12) 0.0220(11) -0.0020(9) 0.0036(9) -0.0057(9)
C1 0.0203(11) 0.0191(11) 0.0255(11) -0.0011(9) -0.0064(9) 0.0026(9)
C13 0.0224(12) 0.0266(11) 0.0312(12) 0.0086(10) 0.0056(10) 0.0042(9)
C16 0.0194(12) 0.0468(14) 0.0310(13) -0.0150(11) 0.0044(10) 0.0055(10)
C5 0.0316(13) 0.0249(11) 0.0278(12) 0.0012(9) 0.0061(10) 0.0106(9)
C14 0.0251(12) 0.0237(11) 0.0355(13) 0.0059(10) -0.0107(10) 0.0048(9)
C11 0.0243(11) 0.0183(10) 0.0273(11) 0.0015(9) 0.0019(9) 0.0020(8)
C7 0.0384(13) 0.0221(11) 0.0164(10) -0.0023(9) 0.0035(10) 0.0121(9)
C17 0.0207(12) 0.0509(15) 0.0263(12) -0.0112(11) 0.0101(10) -0.0082(10)
C15 0.0216(12) 0.0219(11) 0.0454(14) -0.0037(10) -0.0061(11) 0.0069(9)
C21 0.0263(13) 0.0255(12) 0.0450(14) 0.0002(11) -0.0108(11) 0.0097(10)
C25 0.0390(14) 0.0280(12) 0.0174(11) 0.0046(9) 0.0018(10) -0.0008(10)
C3 0.0254(12) 0.0346(12) 0.0180(10) -0.0025(9) 0.0026(9) 0.0045(9)
C22 0.0243(13) 0.0432(14) 0.0334(13) -0.0128(11) 0.0008(10) 0.0170(10)
C23 0.0181(12) 0.0533(15) 0.0280(12) -0.0054(11) 0.0070(10) 0.0053(10)
C6 0.0376(14) 0.0214(11) 0.0314(13) -0.0073(10) 0.0029(11) -0.0075(10)
C4 0.0345(13) 0.0259(11) 0.0201(11) 0.0053(9) -0.0053(10) 0.0038(10)
C9 0.0161(12) 0.0484(15) 0.0383(14) 0.0006(12) -0.0025(10) 0.0020(10)
C20 0.0315(14) 0.0287(12) 0.0353(13) 0.0095(10) -0.0144(11) 0.0012(10)
C10 0.0368(14) 0.0354(13) 0.0239(12) -0.0040(10) -0.0010(10) -0.0168(11)
C24 0.0319(13) 0.0327(12) 0.0197(11) -0.0010(9) 0.0080(10) -0.0083(10)
C12 0.0348(13) 0.0304(12) 0.0194(11) -0.0007(9) -0.0042(10) 0.0027(10)
C19 0.0448(15) 0.0368(13) 0.0158(11) 0.0063(10) -0.0023(10) -0.0069(11)
C18 0.0421(15) 0.0386(13) 0.0212(11) 0.0023(10) 0.0093(11) -0.0130(11)

loop_
_atom_type_symbol
_atom_type_description
_atom_type_scat_dispersion_real
_atom_type_scat_dispersion_imag
_atom_type_scat_source
C C 0.0033 0.0016 'International Tables Vol C Tables 4.2.6.8 and 6.1.1.4'
H H 0.0000 0.0000 'International Tables Vol C Tables 4.2.6.8 and 6.1.1.4'
Fe Fe 0.3463 0.8444 'International Tables Vol C Tables 4.2.6.8 and 6.1.1.4'
K K 0.2009 0.2494 'International Tables Vol C Tables 4.2.6.8 and 6.1.1.4'
N N 0.0061 0.0033 'International Tables Vol C Tables 4.2.6.8 and 6.1.1.4'
O O 0.0106 0.0060 'International Tables Vol C Tables 4.2.6.8 and 6.1.1.4'
Si Si 0.0817 0.0704 'International Tables Vol C Tables 4.2.6.8 and 6.1.1.4'

loop_
_geom_angle_atom_site_label_1
_geom_angle_atom_site_label_2
_geom_angle_atom_site_label_3
_geom_angle
_geom_angle_site_symmetry_1
_geom_angle_site_symmetry_3
_geom_angle_publ_flag
N2 Fe1 N1 126.34(6) . . ?
C1 Fe1 N2 116.11(8) . . ?
C1 Fe1 N1 117.47(8) . . ?
O2 K1 O3 60.32(4) . . ?
O2 K1 O7 60.20(4) . . ?
O2 K1 O6 119.34(4) . . ?
O2 K1 O5 173.26(4) . . ?
O2 K1 O4 119.21(4) . . ?
O3 K1 O6 164.59(4) . . ?
O7 K1 O3 116.56(4) . . ?
O7 K1 O6 59.37(4) . . ?
O7 K1 O5 118.35(4) . . ?
O5 K1 O3 118.00(4) . . ?
O5 K1 O6 60.28(4) . . ?
O4 K1 O3 60.40(4) . . ?
O4 K1 O7 172.04(4) . . ?
O4 K1 O6 121.34(4) . . ?
O4 K1 O5 61.18(4) . . ?
N1 Si2 C5 114.10(9) . . ?
N1 Si2 C7 111.39(8) . . ?
N1 Si2 C6 112.28(9) . . ?
C7 Si2 C5 104.43(10) . . ?
C7 Si2 C6 107.43(10) . . ?
C6 Si2 C5 106.68(10) . . ?
N2 Si4 C13 111.20(9) . . ?
N2 Si4 C11 112.71(8) . . ?
N2 Si4 C12 112.39(9) . . ?
C13 Si4 C11 107.52(9) . . ?
C13 Si4 C12 106.00(10) . . ?
C12 Si4 C11 106.63(10) . . ?
N2 Si3 C8 109.84(9) . . ?
N2 Si3 C9 113.86(9) . . ?
N2 Si3 C10 112.54(9) . . ?
C8 Si3 C9 106.51(10) . . ?
C8 Si3 C10 106.99(10) . . ?
C10 Si3 C9 106.69(11) . . ?
N1 Si1 C2 113.67(9) . . ?
N1 Si1 C3 111.96(9) . . ?
N1 Si1 C4 113.82(8) . . ?
C2 Si1 C3 106.28(10) . . ?
C2 Si1 C4 105.10(10) . . ?
C3 Si1 C4 105.29(10) . . ?
C14 O2 K1 118.17(12) . . ?
C14 O2 C25 112.02(16) . . ?
C25 O2 K1 118.80(11) . . ?
C16 O3 K1 113.69(12) . . ?
C16 O3 C15 111.75(15) . . ?
C15 O3 K1 111.55(11) . . ?
C23 O7 K1 118.08(12) . . ?
C23 O7 C24 112.45(15) . . ?
C24 O7 K1 111.86(11) . . ?
C21 O6 K1 114.21(11) . . ?
C21 O6 C22 113.07(16) . . ?
C22 O6 K1 113.68(12) . . ?
C20 O5 K1 112.66(12) . . ?
C19 O5 K1 108.06(12) . . ?
C19 O5 C20 112.63(16) . . ?
C17 O4 K1 115.27(12) . . ?
C18 O4 K1 116.58(12) . . ?
C18 O4 C17 111.93(16) . . ?
Si4 N2 Fe1 115.63(8) . . ?
Si4 N2 Si3 126.10(10) . . ?
Si3 N2 Fe1 117.31(8) . . ?
Si2 N1 Fe1 118.70(8) . . ?
Si1 N1 Fe1 114.36(8) . . ?
Si1 N1 Si2 126.92(9) . . ?
Si1 C2 H2A 109.5 . . ?
Si1 C2 H2B 109.5 . . ?
Si1 C2 H2C 109.5 . . ?
H2A C2 H2B 109.5 . . ?
H2A C2 H2C 109.5 . . ?
H2B C2 H2C 109.5 . . ?
Si3 C8 H8A 109.5 . . ?
Si3 C8 H8B 109.5 . . ?
Si3 C8 H8C 109.5 . . ?
H8A C8 H8B 109.5 . . ?
H8A C8 H8C 109.5 . . ?
H8B C8 H8C 109.5 . . ?
O1 C1 Fe1 177.86(19) . . ?
Si4 C13 H13A 109.5 . . ?
Si4 C13 H13B 109.5 . . ?
Si4 C13 H13C 109.5 . . ?
H13A C13 H13B 109.5 . . ?
H13A C13 H13C 109.5 . . ?
H13B C13 H13C 109.5 . . ?
O3 C16 H16A 110.0 . . ?
O3 C16 H16B 110.0 . . ?
O3 C16 C17 108.47(17) . . ?
H16A C16 H16B 108.4 . . ?
C17 C16 H16A 110.0 . . ?
C17 C16 H16B 110.0 . . ?
Si2 C5 H5A 109.5 . . ?
Si2 C5 H5B 109.5 . . ?
Si2 C5 H5C 109.5 . . ?
H5A C5 H5B 109.5 . . ?
H5A C5 H5C 109.5 . . ?
H5B C5 H5C 109.5 . . ?
O2 C14 H14A 109.8 . . ?
O2 C14 H14B 109.8 . . ?
O2 C14 C15 109.42(18) . . ?
H14A C14 H14B 108.2 . . ?
C15 C14 H14A 109.8 . . ?
C15 C14 H14B 109.8 . . ?
Si4 C11 H11A 109.5 . . ?
Si4 C11 H11B 109.5 . . ?
Si4 C11 H11C 109.5 . . ?
H11A C11 H11B 109.5 . . ?
H11A C11 H11C 109.5 . . ?
H11B C11 H11C 109.5 . . ?
Si2 C7 H7A 109.5 . . ?
Si2 C7 H7B 109.5 . . ?
Si2 C7 H7C 109.5 . . ?
H7A C7 H7B 109.5 . . ?
H7A C7 H7C 109.5 . . ?
H7B C7 H7C 109.5 . . ?
O4 C17 C16 108.68(17) . . ?
O4 C17 H17A 110.0 . . ?
O4 C17 H17B 110.0 . . ?
C16 C17 H17A 110.0 . . ?
C16 C17 H17B 110.0 . . ?
H17A C17 H17B 108.3 . . ?
O3 C15 C14 109.09(16) . . ?
O3 C15 H15A 109.9 . . ?
O3 C15 H15B 109.9 . . ?
C14 C15 H15A 109.9 . . ?
C14 C15 H15B 109.9 . . ?
H15A C15 H15B 108.3 . . ?
O6 C21 H21A 110.0 . . ?
O6 C21 H21B 110.0 . . ?
O6 C21 C20 108.42(17) . . ?
H21A C21 H21B 108.4 . . ?
C20 C21 H21A 110.0 . . ?
C20 C21 H21B 110.0 . . ?
O2 C25 H25A 109.9 . . ?
O2 C25 H25B 109.9 . . ?
O2 C25 C24 108.75(17) . . ?
H25A C25 H25B 108.3 . . ?
C24 C25 H25A 109.9 . . ?
C24 C25 H25B 109.9 . . ?
Si1 C3 H3A 109.5 . . ?
Si1 C3 H3B 109.5 . . ?
Si1 C3 H3C 109.5 . . ?
H3A C3 H3B 109.5 . . ?
H3A C3 H3C 109.5 . . ?
H3B C3 H3C 109.5 . . ?
O6 C22 H22A 110.1 . . ?
O6 C22 H22B 110.1 . . ?
O6 C22 C23 108.22(17) . . ?
H22A C22 H22B 108.4 . . ?
C23 C22 H22A 110.1 . . ?
C23 C22 H22B 110.1 . . ?
O7 C23 C22 108.51(17) . . ?
O7 C23 H23A 110.0 . . ?
O7 C23 H23B 110.0 . . ?
C22 C23 H23A 110.0 . . ?
C22 C23 H23B 110.0 . . ?
H23A C23 H23B 108.4 . . ?
Si2 C6 H6A 109.5 . . ?
Si2 C6 H6B 109.5 . . ?
Si2 C6 H6C 109.5 . . ?
H6A C6 H6B 109.5 . . ?
H6A C6 H6C 109.5 . . ?
H6B C6 H6C 109.5 . . ?
K1 C4 H4A 85.2 2_646 . ?
K1 C4 H4B 71.0 2_646 . ?
K1 C4 H4C 56.7 2_646 . ?
Si1 C4 K1 163.43(11) . 2_646 ?
Si1 C4 H4A 109.5 . . ?
Si1 C4 H4B 109.5 . . ?
Si1 C4 H4C 109.5 . . ?
H4A C4 H4B 109.5 . . ?
H4A C4 H4C 109.5 . . ?
H4B C4 H4C 109.5 . . ?
Si3 C9 H9A 109.5 . . ?
Si3 C9 H9B 109.5 . . ?
Si3 C9 H9C 109.5 . . ?
H9A C9 H9B 109.5 . . ?
H9A C9 H9C 109.5 . . ?
H9B C9 H9C 109.5 . . ?
O5 C20 C21 108.62(18) . . ?
O5 C20 H20A 110.0 . . ?
O5 C20 H20B 110.0 . . ?
C21 C20 H20A 110.0 . . ?
C21 C20 H20B 110.0 . . ?
H20A C20 H20B 108.3 . . ?
Si3 C10 H10A 109.5 . . ?
Si3 C10 H10B 109.5 . . ?
Si3 C10 H10C 109.5 . . ?
H10A C10 H10B 109.5 . . ?
H10A C10 H10C 109.5 . . ?
H10B C10 H10C 109.5 . . ?
O7 C24 C25 108.21(16) . . ?
O7 C24 H24A 110.1 . . ?
O7 C24 H24B 110.1 . . ?
C25 C24 H24A 110.1 . . ?
C25 C24 H24B 110.1 . . ?
H24A C24 H24B 108.4 . . ?
Si4 C12 H12A 109.5 . . ?
Si4 C12 H12B 109.5 . . ?
Si4 C12 H12C 109.5 . . ?
H12A C12 H12B 109.5 . . ?
H12A C12 H12C 109.5 . . ?
H12B C12 H12C 109.5 . . ?
O5 C19 H19A 110.0 . . ?
O5 C19 H19B 110.0 . . ?
O5 C19 C18 108.29(18) . . ?
H19A C19 H19B 108.4 . . ?
C18 C19 H19A 110.0 . . ?
C18 C19 H19B 110.0 . . ?
O4 C18 C19 109.29(17) . . ?
O4 C18 H18A 109.8 . . ?
O4 C18 H18B 109.8 . . ?
C19 C18 H18A 109.8 . . ?
C19 C18 H18B 109.8 . . ?
H18A C18 H18B 108.3 . . ?

loop_
_geom_bond_atom_site_label_1
_geom_bond_atom_site_label_2
_geom_bond_distance
_geom_bond_site_symmetry_2
_geom_bond_publ_flag
Fe1 N2 1.9824(16) . ?
Fe1 N1 1.9880(15) . ?
Fe1 C1 1.796(2) . ?
K1 O2 2.7510(14) . ?
K1 O3 2.8405(14) . ?
K1 O7 2.7745(14) . ?
K1 O6 2.8436(14) . ?
K1 O5 2.8112(14) . ?
K1 O4 2.7603(14) . ?
Si2 N1 1.7061(15) . ?
Si2 C5 1.878(2) . ?
Si2 C7 1.874(2) . ?
Si2 C6 1.877(2) . ?
Si4 N2 1.6993(16) . ?
Si4 C13 1.880(2) . ?
Si4 C11 1.8864(19) . ?
Si4 C12 1.881(2) . ?
Si3 N2 1.7039(16) . ?
Si3 C8 1.873(2) . ?
Si3 C9 1.882(2) . ?
Si3 C10 1.874(2) . ?
Si1 N1 1.7005(16) . ?
Si1 C2 1.872(2) . ?
Si1 C3 1.880(2) . ?
Si1 C4 1.890(2) . ?
O2 C14 1.421(2) . ?
O2 C25 1.422(2) . ?
O3 C16 1.428(2) . ?
O3 C15 1.428(2) . ?
O7 C23 1.423(2) . ?
O7 C24 1.426(2) . ?
O6 C21 1.420(2) . ?
O6 C22 1.422(2) . ?
O5 C20 1.426(3) . ?
O5 C19 1.421(2) . ?
O4 C17 1.425(3) . ?
O4 C18 1.420(3) . ?
O1 C1 1.173(2) . ?
C2 H2A 0.9800 . ?
C2 H2B 0.9800 . ?
C2 H2C 0.9800 . ?
C8 H8A 0.9800 . ?
C8 H8B 0.9800 . ?
C8 H8C 0.9800 . ?
C13 H13A 0.9800 . ?
C13 H13B 0.9800 . ?
C13 H13C 0.9800 . ?
C16 H16A 0.9900 . ?
C16 H16B 0.9900 . ?
C16 C17 1.494(3) . ?
C5 H5A 0.9800 . ?
C5 H5B 0.9800 . ?
C5 H5C 0.9800 . ?
C14 H14A 0.9900 . ?
C14 H14B 0.9900 . ?
C14 C15 1.488(3) . ?
C11 H11A 0.9800 . ?
C11 H11B 0.9800 . ?
C11 H11C 0.9800 . ?
C7 H7A 0.9800 . ?
C7 H7B 0.9800 . ?
C7 H7C 0.9800 . ?
C17 H17A 0.9900 . ?
C17 H17B 0.9900 . ?
C15 H15A 0.9900 . ?
C15 H15B 0.9900 . ?
C21 H21A 0.9900 . ?
C21 H21B 0.9900 . ?
C21 C20 1.495(3) . ?
C25 H25A 0.9900 . ?
C25 H25B 0.9900 . ?
C25 C24 1.496(3) . ?
C3 H3A 0.9800 . ?
C3 H3B 0.9800 . ?
C3 H3C 0.9800 . ?
C22 H22A 0.9900 . ?
C22 H22B 0.9900 . ?
C22 C23 1.491(3) . ?
C23 H23A 0.9900 . ?
C23 H23B 0.9900 . ?
C6 H6A 0.9800 . ?
C6 H6B 0.9800 . ?
C6 H6C 0.9800 . ?
C4 H4A 0.9800 . ?
C4 H4B 0.9800 . ?
C4 H4C 0.9800 . ?
C9 H9A 0.9800 . ?
C9 H9B 0.9800 . ?
C9 H9C 0.9800 . ?
C20 H20A 0.9900 . ?
C20 H20B 0.9900 . ?
C10 H10A 0.9800 . ?
C10 H10B 0.9800 . ?
C10 H10C 0.9800 . ?
C24 H24A 0.9900 . ?
C24 H24B 0.9900 . ?
C12 H12A 0.9800 . ?
C12 H12B 0.9800 . ?
C12 H12C 0.9800 . ?
C19 H19A 0.9900 . ?
C19 H19B 0.9900 . ?
C19 C18 1.500(3) . ?
C18 H18A 0.9900 . ?
C18 H18B 0.9900 . ?
